data_4505942
loop_
_publ_author_name
'Carri\'on, M. Carmen'
'Dur\'a, Gema'
'Jal\'on, F\'elix A.'
'Manzano, Blanca R.'
'Rodr\'iguez, Ana M.'

_publ_section_title
;
 Polynuclear Complexes Containing Ditopic Bispyrazolylmethane Ligands.
 Influence of Metal Geometry and Supramolecular Interactions
;
_journal_issue 4
_journal_name_full 'Crystal Growth &amp; Design'
_journal_page_first 1952
_journal_paper_doi 10.1021/cg201677s
_journal_volume 12
_journal_year 2012
_chemical_formula_moiety 'C30 H36 N14 O8 Zn2, 2(N O3)'
_chemical_formula_sum 'C30 H36 N16 O14 Zn2'
_chemical_formula_weight 975.49
_chemical_name_systematic
;
 ?
;
_space_group_IT_number 15
_symmetry_cell_setting monoclinic
_symmetry_space_group_name_Hall '-C 2yc'
_symmetry_space_group_name_H-M 'C 1 2/c 1'
_atom_sites_solution_hydrogens geom
_atom_sites_solution_primary direct
_atom_sites_solution_secondary difmap
_audit_creation_method SHELXL-97
_cell_angle_alpha 90.00
_cell_angle_beta 103.487(3)
_cell_angle_gamma 90.00
_cell_formula_units_Z 4
_cell_length_a 11.8548(6)
_cell_length_b 22.3888(10)
_cell_length_c 19.3240(9)
_cell_measurement_reflns_used 1567
_cell_measurement_temperature 230(2)
_cell_measurement_theta_max 21.842
_cell_measurement_theta_min 2.453
_cell_volume 4987.4(4)
_computing_structure_refinement 'SHELXL-97 (Sheldrick, 1997)'
_diffrn_ambient_temperature 230(2)
_diffrn_measured_fraction_theta_full 1.000
_diffrn_measured_fraction_theta_max 1.000
_diffrn_measurement_device_type 'CCD area detector'
_diffrn_measurement_method 'omega and phi scans'
_diffrn_radiation_monochromator graphite
_diffrn_radiation_source 'fine-focus sealed tube'
_diffrn_radiation_type MoK\a
_diffrn_radiation_wavelength 0.71073
_diffrn_reflns_av_R_equivalents 0.0511
_diffrn_reflns_av_sigmaI/netI 0.0502
_diffrn_reflns_limit_h_max 14
_diffrn_reflns_limit_h_min -13
_diffrn_reflns_limit_k_max 26
_diffrn_reflns_limit_k_min -26
_diffrn_reflns_limit_l_max 22
_diffrn_reflns_limit_l_min -21
_diffrn_reflns_number 14172
_diffrn_reflns_theta_full 24.99
_diffrn_reflns_theta_max 24.99
_diffrn_reflns_theta_min 1.82
_exptl_absorpt_coefficient_mu 1.031
_exptl_absorpt_correction_T_max 0.8282
_exptl_absorpt_correction_T_min 0.7899
_exptl_absorpt_correction_type multi-scan
_exptl_absorpt_process_details SADABS
_exptl_crystal_density_diffrn 1.299
_exptl_crystal_density_method 'not measured'
_exptl_crystal_F_000 2000
_exptl_crystal_size_max 0.24
_exptl_crystal_size_mid 0.22
_exptl_crystal_size_min 0.19
_refine_diff_density_max 0.481
_refine_diff_density_min -0.343
_refine_diff_density_rms 0.054
_refine_ls_extinction_method none
_refine_ls_goodness_of_fit_ref 0.960
_refine_ls_hydrogen_treatment constr
_refine_ls_matrix_type full
_refine_ls_number_parameters 284
_refine_ls_number_reflns 4382
_refine_ls_number_restraints 0
_refine_ls_restrained_S_all 0.960
_refine_ls_R_factor_all 0.0615
_refine_ls_R_factor_gt 0.0436
_refine_ls_shift/su_max 0.001
_refine_ls_shift/su_mean 0.000
_refine_ls_structure_factor_coef Fsqd
_refine_ls_weighting_details 'calc w=1/[\s^2^(Fo^2^)+(0.0630P)^2^+0.0000P] where P=(Fo^2^+2Fc^2^)/3'
_refine_ls_weighting_scheme calc
_refine_ls_wR_factor_gt 0.1098
_refine_ls_wR_factor_ref 0.1185
_reflns_number_gt 3075
_reflns_number_total 4382
_reflns_threshold_expression >2sigma(I)
_cod_data_source_file cg201677s_si_002.cif
_cod_data_source_block 11
_cod_original_sg_symbol_H-M C2/c
_cod_database_code 4505942

loop_
_symmetry_equiv_pos_as_xyz
'x, y, z'
'-x, y, -z+1/2'
'x+1/2, y+1/2, z'
'-x+1/2, y+1/2, -z+1/2'
'-x, -y, -z'
'x, -y, z-1/2'
'-x+1/2, -y+1/2, -z'
'x+1/2, -y+1/2, z-1/2'

loop_
_atom_site_label
_atom_site_type_symbol
_atom_site_fract_x
_atom_site_fract_y
_atom_site_fract_z
_atom_site_U_iso_or_equiv
_atom_site_adp_type
_atom_site_occupancy
_atom_site_symmetry_multiplicity
_atom_site_calc_flag
_atom_site_refinement_flags
Zn1 Zn 0.81939(3) 0.098143(16) 0.041728(19) 0.04515(15) Uani 1 1 d .
N1 N 0.6345(2) 0.09392(10) 0.00534(14) 0.0456(6) Uani 1 1 d .
N2 N 0.5809(2) 0.09406(11) -0.06515(14) 0.0465(7) Uani 1 1 d .
N3 N 0.8330(2) 0.09162(11) -0.06254(14) 0.0468(7) Uani 1 1 d .
N4 N 0.7411(2) 0.09573(11) -0.12086(13) 0.0450(6) Uani 1 1 d .
N5 N 0.8304(2) 0.18761(11) 0.07008(13) 0.0422(6) Uani 1 1 d .
N6 N 0.8132(3) 0.00510(15) 0.12336(18) 0.0633(8) Uani 1 1 d .
N7 N 1.1729(3) 0.10359(14) 0.14922(16) 0.0679(9) Uani 1 1 d .
O1 O 0.8101(2) 0.05983(12) 0.14059(13) 0.0709(7) Uani 1 1 d .
O2 O 0.8178(2) -0.00556(11) 0.06143(14) 0.0642(7) Uani 1 1 d .
O3 O 0.8118(3) -0.03444(14) 0.16634(18) 0.1069(11) Uani 1 1 d .
O4 O 1.0014(2) 0.09008(10) 0.07197(12) 0.0570(6) Uani 1 1 d .
C1 C 0.4680(3) 0.08026(15) -0.0754(2) 0.0602(10) Uani 1 1 d .
H1 H 0.4139 0.0786 -0.1188 0.072 Uiso 1 1 calc R
C2 C 0.4478(3) 0.06922(17) -0.0103(2) 0.0659(10) Uani 1 1 d .
H2 H 0.3778 0.0583 -0.0001 0.079 Uiso 1 1 calc R
C3 C 0.5530(3) 0.07755(15) 0.0376(2) 0.0572(9) Uani 1 1 d .
H3 H 0.5649 0.0723 0.0866 0.069 Uiso 1 1 calc R
C4 C 0.7713(3) 0.07643(16) -0.17957(18) 0.0599(10) Uani 1 1 d .
H4 H 0.7241 0.0759 -0.2253 0.072 Uiso 1 1 calc R
C5 C 0.8833(3) 0.05770(18) -0.16038(19) 0.0702(11) Uani 1 1 d .
H5 H 0.9274 0.0415 -0.1897 0.084 Uiso 1 1 calc R
C6 C 0.9176(3) 0.06785(17) -0.08825(19) 0.0611(10) Uani 1 1 d .
H6 H 0.9912 0.0591 -0.0608 0.073 Uiso 1 1 calc R
C7 C 0.6350(3) 0.12462(13) -0.11537(16) 0.0440(8) Uani 1 1 d .
H7 H 0.5813 0.1215 -0.1622 0.053 Uiso 1 1 calc R
C8 C 0.9091(3) 0.22106(14) 0.04823(17) 0.0483(8) Uani 1 1 d .
H8 H 0.9570 0.2028 0.0227 0.058 Uiso 1 1 calc R
C9 C 0.9222(3) 0.28138(14) 0.06189(17) 0.0471(8) Uani 1 1 d .
H9 H 0.9791 0.3029 0.0467 0.057 Uiso 1 1 calc R
C10 C 0.8500(3) 0.30962(13) 0.09834(15) 0.0405(7) Uani 1 1 d .
C11 C 0.7688(3) 0.27493(14) 0.12141(16) 0.0448(8) Uani 1 1 d .
H11 H 0.7196 0.2921 0.1469 0.054 Uiso 1 1 calc R
C12 C 0.7620(3) 0.21501(14) 0.10618(16) 0.0470(8) Uani 1 1 d .
H12 H 0.7071 0.1923 0.1218 0.056 Uiso 1 1 calc R
C13 C 1.0601(3) 0.10626(16) 0.13152(19) 0.0572(9) Uani 1 1 d .
H13 H 1.0214 0.1209 0.1647 0.069 Uiso 1 1 calc R
C14 C 1.2397(4) 0.0813(3) 0.1012(3) 0.1012(16) Uani 1 1 d .
H14A H 1.1907 0.0575 0.0649 0.152 Uiso 1 1 calc R
H14B H 1.3025 0.0573 0.1271 0.152 Uiso 1 1 calc R
H14C H 1.2701 0.1143 0.0795 0.152 Uiso 1 1 calc R
C15 C 1.2395(4) 0.1236(3) 0.2199(2) 0.1168(19) Uani 1 1 d .
H15A H 1.3048 0.1469 0.2144 0.175 Uiso 1 1 calc R
H15B H 1.2662 0.0894 0.2491 0.175 Uiso 1 1 calc R
H15C H 1.1905 0.1475 0.2420 0.175 Uiso 1 1 calc R
N10 N 1.0000 0.2732(4) 0.2500 0.0898(18) Uani 1 2 d S
O11 O 1.0000 0.2202(3) 0.2500 0.190(4) Uani 1 2 d S
O12 O 1.0699(3) 0.3034(2) 0.22865(19) 0.1283(14) Uani 1 1 d .
N21 N 1.0000 0.5084(3) 0.2500 0.0769(14) Uani 1 2 d S
O21 O 1.0000 0.4533(3) 0.2500 0.135(2) Uani 1 2 d S
O22 O 0.9955(4) 0.5318(2) 0.3027(2) 0.168(2) Uani 1 1 d .

loop_
_atom_site_aniso_label
_atom_site_aniso_U_11
_atom_site_aniso_U_22
_atom_site_aniso_U_33
_atom_site_aniso_U_23
_atom_site_aniso_U_13
_atom_site_aniso_U_12
Zn1 0.0471(2) 0.0475(2) 0.0396(2) -0.00103(16) 0.00755(16) 0.00391(17)
N1 0.0418(15) 0.0459(16) 0.0498(16) 0.0002(12) 0.0121(13) 0.0020(12)
N2 0.0404(16) 0.0446(15) 0.0514(17) -0.0077(13) 0.0046(13) 0.0013(12)
N3 0.0414(15) 0.0562(17) 0.0415(15) -0.0001(12) 0.0067(12) 0.0103(12)
N4 0.0451(15) 0.0487(15) 0.0382(14) -0.0058(12) 0.0035(12) 0.0057(12)
N5 0.0414(15) 0.0478(15) 0.0355(13) -0.0035(12) 0.0048(11) 0.0048(12)
N6 0.057(2) 0.071(2) 0.059(2) 0.0172(19) 0.0081(16) 0.0038(16)
N7 0.0538(19) 0.101(3) 0.0455(17) 0.0057(16) 0.0046(14) 0.0031(17)
O1 0.081(2) 0.0733(19) 0.0606(17) -0.0024(14) 0.0212(14) 0.0039(15)
O2 0.0596(17) 0.0705(17) 0.0615(17) 0.0011(13) 0.0118(13) 0.0024(12)
O3 0.137(3) 0.095(2) 0.091(2) 0.0510(19) 0.029(2) 0.006(2)
O4 0.0470(14) 0.0654(15) 0.0540(15) -0.0039(12) 0.0024(11) 0.0123(11)
C1 0.044(2) 0.052(2) 0.081(3) -0.0140(19) 0.0070(19) -0.0050(16)
C2 0.047(2) 0.061(2) 0.096(3) -0.009(2) 0.029(2) -0.0117(18)
C3 0.059(2) 0.050(2) 0.067(2) -0.0007(17) 0.024(2) 0.0005(17)
C4 0.073(3) 0.068(2) 0.040(2) -0.0111(17) 0.0144(18) 0.008(2)
C5 0.068(3) 0.093(3) 0.054(2) -0.012(2) 0.024(2) 0.023(2)
C6 0.057(2) 0.079(3) 0.050(2) -0.0021(19) 0.0174(17) 0.024(2)
C7 0.0393(18) 0.0478(18) 0.0396(17) -0.0054(15) -0.0013(14) 0.0049(14)
C8 0.0461(19) 0.053(2) 0.048(2) -0.0033(15) 0.0153(15) 0.0040(16)
C9 0.0440(19) 0.0471(19) 0.052(2) 0.0020(15) 0.0143(15) 0.0009(15)
C10 0.0384(17) 0.0461(18) 0.0316(16) 0.0002(13) -0.0026(13) 0.0018(14)
C11 0.0404(18) 0.054(2) 0.0402(18) -0.0045(14) 0.0105(14) 0.0073(15)
C12 0.0435(19) 0.054(2) 0.0438(19) 0.0014(15) 0.0110(15) -0.0025(15)
C13 0.046(2) 0.079(3) 0.045(2) 0.0070(17) 0.0074(16) 0.0057(18)
C14 0.058(3) 0.167(5) 0.079(3) -0.005(3) 0.017(2) 0.018(3)
C15 0.074(3) 0.206(6) 0.059(3) -0.010(3) -0.009(2) -0.013(4)
N10 0.065(4) 0.146(7) 0.045(3) 0.000 -0.014(3) 0.000
O11 0.245(9) 0.080(4) 0.167(6) 0.000 -0.110(6) 0.000
O12 0.097(3) 0.201(4) 0.075(2) 0.026(3) -0.006(2) -0.001(3)
N21 0.060(3) 0.089(4) 0.073(4) 0.000 -0.001(3) 0.000
O21 0.128(5) 0.103(4) 0.142(5) 0.000 -0.031(4) 0.000
O22 0.165(5) 0.231(5) 0.112(3) -0.066(3) 0.043(3) 0.007(4)

loop_
_atom_type_symbol
_atom_type_description
_atom_type_scat_dispersion_real
_atom_type_scat_dispersion_imag
_atom_type_scat_source
C C 0.0033 0.0016 'International Tables Vol C Tables 4.2.6.8 and 6.1.1.4'
H H 0.0000 0.0000 'International Tables Vol C Tables 4.2.6.8 and 6.1.1.4'
N N 0.0061 0.0033 'International Tables Vol C Tables 4.2.6.8 and 6.1.1.4'
O O 0.0106 0.0060 'International Tables Vol C Tables 4.2.6.8 and 6.1.1.4'
Zn Zn 0.2839 1.4301 'International Tables Vol C Tables 4.2.6.8 and 6.1.1.4'

loop_
_geom_angle_atom_site_label_1
_geom_angle_atom_site_label_2
_geom_angle_atom_site_label_3
_geom_angle
_geom_angle_site_symmetry_1
_geom_angle_site_symmetry_3
N3 Zn1 N5 108.19(10) . .
N3 Zn1 O4 87.53(10) . .
N5 Zn1 O4 90.71(9) . .
N3 Zn1 O1 152.06(10) . .
N5 Zn1 O1 99.55(10) . .
O4 Zn1 O1 88.88(10) . .
N3 Zn1 N1 89.04(10) . .
N5 Zn1 N1 97.22(9) . .
O4 Zn1 N1 172.00(9) . .
O1 Zn1 N1 90.78(10) . .
N3 Zn1 O2 95.37(10) . .
N5 Zn1 O2 155.91(10) . .
O4 Zn1 O2 85.23(9) . .
O1 Zn1 O2 56.71(10) . .
N1 Zn1 O2 87.91(9) . .
C3 N1 N2 104.6(3) . .
C3 N1 Zn1 131.6(2) . .
N2 N1 Zn1 122.1(2) . .
C1 N2 N1 111.3(3) . .
C1 N2 C7 126.1(3) . .
N1 N2 C7 119.6(2) . .
C6 N3 N4 104.0(3) . .
C6 N3 Zn1 129.1(2) . .
N4 N3 Zn1 124.6(2) . .
C4 N4 N3 110.8(3) . .
C4 N4 C7 128.2(3) . .
N3 N4 C7 120.5(2) . .
C12 N5 C8 117.4(3) . .
C12 N5 Zn1 125.0(2) . .
C8 N5 Zn1 117.5(2) . .
O3 N6 O2 122.2(4) . .
O3 N6 O1 121.1(4) . .
O2 N6 O1 116.8(3) . .
C13 N7 C14 122.1(3) . .
C13 N7 C15 121.5(4) . .
C14 N7 C15 116.4(4) . .
N6 O1 Zn1 98.2(2) . .
N6 O2 Zn1 88.3(2) . .
C13 O4 Zn1 123.0(2) . .
N2 C1 C2 106.9(3) . .
C1 C2 C3 105.7(3) . .
N1 C3 C2 111.5(4) . .
N4 C4 C5 107.8(3) . .
C4 C5 C6 105.4(3) . .
N3 C6 C5 111.9(3) . .
N4 C7 N2 111.5(2) . .
N4 C7 C10 113.2(3) . 7_655
N2 C7 C10 111.2(3) . 7_655
N5 C8 C9 122.9(3) . .
C10 C9 C8 119.4(3) . .
C9 C10 C11 117.7(3) . .
C9 C10 C7 120.1(3) . 7_655
C11 C10 C7 122.1(3) . 7_655
C12 C11 C10 119.2(3) . .
N5 C12 C11 123.3(3) . .
O4 C13 N7 123.0(4) . .
O11 N10 O12 123.9(4) . .
O11 N10 O12 123.9(4) . 2_755
O12 N10 O12 112.3(9) . 2_755
O22 N21 O22 126.1(8) . 2_755
O22 N21 O21 116.9(4) . .
O22 N21 O21 116.9(4) 2_755 .

loop_
_geom_bond_atom_site_label_1
_geom_bond_atom_site_label_2
_geom_bond_distance
_geom_bond_site_symmetry_2
Zn1 N3 2.063(3) .
Zn1 N5 2.073(2) .
Zn1 O4 2.107(2) .
Zn1 O1 2.120(3) .
Zn1 N1 2.142(3) .
Zn1 O2 2.354(3) .
N1 C3 1.318(4) .
N1 N2 1.362(4) .
N2 C1 1.343(4) .
N2 C7 1.453(4) .
N3 C6 1.330(4) .
N3 N4 1.376(3) .
N4 C4 1.339(4) .
N4 C7 1.440(4) .
N5 C12 1.335(4) .
N5 C8 1.339(4) .
N6 O3 1.217(4) .
N6 O2 1.234(4) .
N6 O1 1.273(4) .
N7 C13 1.302(5) .
N7 C14 1.442(5) .
N7 C15 1.478(5) .
O4 C13 1.252(4) .
C1 C2 1.357(5) .
C2 C3 1.382(5) .
C4 C5 1.358(5) .
C5 C6 1.377(5) .
C7 C10 1.510(4) 7_655
C8 C9 1.378(4) .
C9 C10 1.382(4) .
C10 C11 1.388(4) .
C10 C7 1.510(4) 7_655
C11 C12 1.372(4) .
N10 O11 1.186(8) .
N10 O12 1.214(5) .
N10 O12 1.214(5) 2_755
N21 O22 1.159(4) .
N21 O22 1.159(4) 2_755
N21 O21 1.232(6) .

loop_
_platon_squeeze_void_nr
_platon_squeeze_void_average_x
_platon_squeeze_void_average_y
_platon_squeeze_void_average_z
_platon_squeeze_void_volume
_platon_squeeze_void_count_electrons
_platon_squeeze_void_content
1 -0.143 0.750 0.107 622 179 ' '
2 -0.142 0.250 0.608 622 179 ' '
